data_7705202
loop_
_publ_author_name
'Siewert, Jan-Erik'
'Schumann, Andr\'e'
'Fischer, Malte'
'Schmidt, Christoph'
'Taeufer, Tobias'
'Hering-Junghans, Christian'

_publ_section_title
;
 Terphenyl(bisamino)phosphines: electron-rich ligands for gold-catalysis.
;
_journal_issue 35
_journal_name_full 'Dalton transactions (Cambridge, England : 2003)'
_journal_page_first 12354
_journal_page_last 12364
_journal_paper_doi 10.1039/d0dt02435j
_journal_volume 49
_journal_year 2020
_chemical_formula_moiety 'C30 H40 N3 P Au, B F4'
_chemical_formula_sum 'C30 H40 Au B F4 N3 P'
_chemical_formula_weight 757.39
_space_group_crystal_system monoclinic
_space_group_IT_number 14
_space_group_name_Hall '-P 2ybc'
_space_group_name_H-M_alt 'P 1 21/c 1'
_atom_sites_solution_hydrogens geom
_audit_creation_method SHELXL-2014/7
_audit_update_record
;
2020-07-07 deposited with the CCDC.	2020-08-18 downloaded from the CCDC.
;
_cell_angle_alpha 90
_cell_angle_beta 103.053(2)
_cell_angle_gamma 90
_cell_formula_units_Z 4
_cell_length_a 17.5138(14)
_cell_length_b 11.3336(9)
_cell_length_c 15.8180(13)
_cell_measurement_reflns_used 9113
_cell_measurement_temperature 173(2)
_cell_measurement_theta_max 31.03
_cell_measurement_theta_min 2.23
_cell_volume 3058.7(4)
_computing_cell_refinement 'Bruker Apex v7.51A'
_computing_data_collection 'Bruker Apex v7.51A'
_computing_data_reduction 'Bruker SAINT'
_computing_molecular_graphics 'ORTEP-3v2.01 (Farrugia, 1997)'
_computing_publication_material 'SHELXL-2014/7 (Sheldrick, 2014)'
_computing_structure_refinement 'SHELXL-2014/7 (Sheldrick, 2014)'
_computing_structure_solution 'Bruker SHELXTL'
_diffrn_ambient_temperature 173(2)
_diffrn_measured_fraction_theta_full 1.000
_diffrn_measured_fraction_theta_max 1.000
_diffrn_measurement_device_type 'Bruker D8 Quest diffractometer'
_diffrn_measurement_method 'phi and omega scans'
_diffrn_radiation_type MoK\a
_diffrn_radiation_wavelength 0.71073
_diffrn_reflns_av_R_equivalents 0.0612
_diffrn_reflns_av_unetI/netI 0.0314
_diffrn_reflns_Laue_measured_fraction_full 1.000
_diffrn_reflns_Laue_measured_fraction_max 1.000
_diffrn_reflns_limit_h_max 26
_diffrn_reflns_limit_h_min -26
_diffrn_reflns_limit_k_max 17
_diffrn_reflns_limit_k_min -17
_diffrn_reflns_limit_l_max 23
_diffrn_reflns_limit_l_min -23
_diffrn_reflns_number 149131
_diffrn_reflns_point_group_measured_fraction_full 1.000
_diffrn_reflns_point_group_measured_fraction_max 1.000
_diffrn_reflns_theta_full 25.242
_diffrn_reflns_theta_max 32.500
_diffrn_reflns_theta_min 2.231
_diffrn_source 'microfocus sealed tube'
_exptl_absorpt_coefficient_mu 4.911
_exptl_absorpt_correction_T_max 0.7471
_exptl_absorpt_correction_T_min 0.5931
_exptl_absorpt_correction_type multi-scan
_exptl_absorpt_process_details SADABS-2016/2
_exptl_crystal_colour colourless
_exptl_crystal_density_diffrn 1.645
_exptl_crystal_description block
_exptl_crystal_F_000 1504
_exptl_crystal_size_max 0.210
_exptl_crystal_size_mid 0.170
_exptl_crystal_size_min 0.150
_refine_diff_density_max 1.026
_refine_diff_density_min -0.785
_refine_diff_density_rms 0.104
_refine_ls_extinction_method none
_refine_ls_goodness_of_fit_ref 1.061
_refine_ls_hydrogen_treatment constr
_refine_ls_matrix_type full
_refine_ls_number_parameters 415
_refine_ls_number_reflns 11078
_refine_ls_number_restraints 51
_refine_ls_restrained_S_all 1.061
_refine_ls_R_factor_all 0.0500
_refine_ls_R_factor_gt 0.0250
_refine_ls_shift/su_max 0.003
_refine_ls_shift/su_mean 0.000
_refine_ls_structure_factor_coef Fsqd
_refine_ls_weighting_details 'w=1/[\s^2^(Fo^2^)+(0.0159P)^2^+2.4321P] where P=(Fo^2^+2Fc^2^)/3'
_refine_ls_weighting_scheme calc
_refine_ls_wR_factor_gt 0.0435
_refine_ls_wR_factor_ref 0.0502
_reflns_Friedel_coverage 0.000
_reflns_number_gt 8235
_reflns_number_total 11078
_reflns_threshold_expression 'I > 2\s(I)'
_cod_data_source_file d0dt02435j2.cif
_cod_data_source_block av_js_k_2_b_TerPNMe22Au_NCMe_BF4_cmp4a
_cod_depositor_comments 'Adding full bibliography for 7705201--7705209.cif.'
_cod_original_sg_symbol_H-M 'P 21/c'
_cod_database_code 7705202
_shelx_shelxl_version_number 2014/7
_shelx_space_group_comment
;
The symmetry employed for this shelxl refinement is uniquely defined
by the following loop, which should always be used as a source of
symmetry information in preference to the above space-group names.
They are only intended as comments.
;
_shelx_estimated_absorpt_t_min 0.425
_shelx_estimated_absorpt_t_max 0.526

loop_
_space_group_symop_operation_xyz
'x, y, z'
'-x, y+1/2, -z+1/2'
'-x, -y, -z'
'x, -y-1/2, z-1/2'

loop_
_atom_site_label
_atom_site_type_symbol
_atom_site_fract_x
_atom_site_fract_y
_atom_site_fract_z
_atom_site_U_iso_or_equiv
_atom_site_adp_type
_atom_site_occupancy
_atom_site_site_symmetry_order
_atom_site_calc_flag
_atom_site_refinement_flags_posn
_atom_site_refinement_flags_adp
_atom_site_refinement_flags_occupancy
_atom_site_disorder_assembly
_atom_site_disorder_group
Au1 Au 0.18905(2) 0.62764(2) 0.45740(2) 0.02313(3) Uani 1 1 d . . . . .
P1 P 0.29542(3) 0.63650(5) 0.56650(3) 0.01746(10) Uani 1 1 d . . . . .
N1 N 0.37126(10) 0.59633(17) 0.52650(11) 0.0237(4) Uani 1 1 d . . . . .
N2 N 0.28925(10) 0.54616(15) 0.64697(11) 0.0212(4) Uani 1 1 d . . . . .
N3 N 0.09805(11) 0.60843(18) 0.35182(12) 0.0298(4) Uani 1 1 d . . . . .
C1 C 0.30894(12) 0.77936(17) 0.62271(12) 0.0178(4) Uani 1 1 d . . . . .
C2 C 0.24167(13) 0.82749(19) 0.64585(13) 0.0203(4) Uani 1 1 d . . . . .
C3 C 0.24876(14) 0.9294(2) 0.69589(14) 0.0260(5) Uani 1 1 d . . . . .
H3 H 0.2040 0.9602 0.7128 0.031 Uiso 1 1 calc R U . . .
C4 C 0.31972(14) 0.9866(2) 0.72148(15) 0.0280(5) Uani 1 1 d . . . . .
H4 H 0.3242 1.0548 0.7572 0.034 Uiso 1 1 calc R U . . .
C5 C 0.38393(13) 0.94391(19) 0.69474(14) 0.0254(5) Uani 1 1 d . . . . .
H5 H 0.4322 0.9853 0.7108 0.031 Uiso 1 1 calc R U . . .
C6 C 0.38037(12) 0.84141(18) 0.64464(13) 0.0195(4) Uani 1 1 d . . . . .
C7 C 0.15938(12) 0.78450(19) 0.61017(14) 0.0225(4) Uani 1 1 d . . . . .
C8 C 0.11772(13) 0.8375(2) 0.53262(15) 0.0266(5) Uani 1 1 d . . . . .
C9 C 0.04134(14) 0.8009(2) 0.49717(16) 0.0336(6) Uani 1 1 d . . . . .
H9 H 0.0133 0.8366 0.4450 0.040 Uiso 1 1 calc R U . . .
C10 C 0.00516(15) 0.7142(3) 0.53551(18) 0.0389(6) Uani 1 1 d . . . . .
C11 C 0.04565(15) 0.6679(2) 0.61381(18) 0.0364(6) Uani 1 1 d . . . . .
H11 H 0.0206 0.6106 0.6420 0.044 Uiso 1 1 calc R U . . .
C12 C 0.12176(13) 0.7024(2) 0.65275(15) 0.0269(5) Uani 1 1 d . . . . .
C13 C 0.15392(15) 0.9341(2) 0.48907(17) 0.0374(6) Uani 1 1 d . . . . .
H13A H 0.2029 0.9056 0.4763 0.056 Uiso 1 1 calc R U . . .
H13B H 0.1648 1.0026 0.5277 0.056 Uiso 1 1 calc R U . . .
H13C H 0.1175 0.9569 0.4349 0.056 Uiso 1 1 calc R U . . .
C14 C -0.07692(17) 0.6735(3) 0.4949(2) 0.0617(9) Uani 1 1 d . . . . .
H14A H -0.1024 0.7314 0.4516 0.092 Uiso 1 1 calc R U . . .
H14B H -0.1069 0.6658 0.5399 0.092 Uiso 1 1 calc R U . . .
H14C H -0.0747 0.5970 0.4667 0.092 Uiso 1 1 calc R U . . .
C15 C 0.15864(15) 0.6529(2) 0.74055(16) 0.0326(5) Uani 1 1 d . . . . .
H15A H 0.1685 0.5684 0.7353 0.049 Uiso 1 1 calc R U . . .
H15B H 0.1232 0.6646 0.7797 0.049 Uiso 1 1 calc R U . . .
H15C H 0.2083 0.6936 0.7639 0.049 Uiso 1 1 calc R U . . .
C16 C 0.45381(12) 0.81580(18) 0.61405(13) 0.0204(4) Uani 1 1 d . . . . .
C17 C 0.52312(13) 0.78239(19) 0.67276(14) 0.0226(4) Uani 1 1 d . . . . .
C18 C 0.59268(13) 0.7738(2) 0.64477(15) 0.0265(5) Uani 1 1 d . . . . .
H18 H 0.6394 0.7517 0.6850 0.032 Uiso 1 1 calc R U . . .
C19 C 0.59536(14) 0.7967(2) 0.55927(16) 0.0307(5) Uani 1 1 d . . . . .
C20 C 0.52689(14) 0.8303(2) 0.50246(15) 0.0304(5) Uani 1 1 d . . . . .
H20 H 0.5279 0.8456 0.4437 0.036 Uiso 1 1 calc R U . . .
C21 C 0.45615(13) 0.8426(2) 0.52817(14) 0.0249(5) Uani 1 1 d . . . . .
C22 C 0.52384(14) 0.7552(2) 0.76672(14) 0.0289(5) Uani 1 1 d . . . . .
H22A H 0.4831 0.6969 0.7693 0.043 Uiso 1 1 calc R U . . .
H22B H 0.5137 0.8277 0.7961 0.043 Uiso 1 1 calc R U . . .
H22C H 0.5752 0.7235 0.7955 0.043 Uiso 1 1 calc R U . . .
C23 C 0.67179(16) 0.7877(3) 0.5303(2) 0.0458(7) Uani 1 1 d . . . . .
H23A H 0.6631 0.8094 0.4689 0.069 Uiso 1 1 calc R U . . .
H23B H 0.6914 0.7065 0.5381 0.069 Uiso 1 1 calc R U . . .
H23C H 0.7104 0.8413 0.5651 0.069 Uiso 1 1 calc R U . . .
C24 C 0.38489(14) 0.8880(2) 0.46473(15) 0.0325(5) Uani 1 1 d . . . . .
H24A H 0.4006 0.9209 0.4139 0.049 Uiso 1 1 calc R U . . .
H24B H 0.3598 0.9495 0.4925 0.049 Uiso 1 1 calc R U . . .
H24C H 0.3479 0.8230 0.4464 0.049 Uiso 1 1 calc R U . . .
C25 C 0.44128(13) 0.5436(2) 0.58016(15) 0.0276(5) Uani 1 1 d . . . . .
H25A H 0.4417 0.4588 0.5682 0.041 Uiso 1 1 calc R U . . .
H25B H 0.4415 0.5559 0.6415 0.041 Uiso 1 1 calc R U . . .
H25C H 0.4879 0.5804 0.5670 0.041 Uiso 1 1 calc R U . . .
C26 C 0.36820(15) 0.5856(2) 0.43426(15) 0.0320(5) Uani 1 1 d . . . . .
H26A H 0.3179 0.6158 0.4011 0.048 Uiso 1 1 calc R U . . .
H26B H 0.3736 0.5024 0.4197 0.048 Uiso 1 1 calc R U . . .
H26C H 0.4110 0.6312 0.4198 0.048 Uiso 1 1 calc R U . . .
C27 C 0.26339(15) 0.4255(2) 0.62429(17) 0.0339(6) Uani 1 1 d . . . . .
H27A H 0.2327 0.4234 0.5643 0.051 Uiso 1 1 calc R U . . .
H27B H 0.2308 0.3983 0.6633 0.051 Uiso 1 1 calc R U . . .
H27C H 0.3092 0.3740 0.6301 0.051 Uiso 1 1 calc R U . . .
C28 C 0.33412(14) 0.5563(2) 0.73603(14) 0.0281(5) Uani 1 1 d . . . . .
H28A H 0.3827 0.5108 0.7430 0.042 Uiso 1 1 calc R U . . .
H28B H 0.3031 0.5257 0.7755 0.042 Uiso 1 1 calc R U . . .
H28C H 0.3468 0.6394 0.7495 0.042 Uiso 1 1 calc R U . . .
C29 C 0.05555(13) 0.5875(2) 0.28856(15) 0.0266(5) Uani 1 1 d . . . . .
C30 C 0.00240(14) 0.5584(2) 0.20701(15) 0.0341(6) Uani 1 1 d . . . . .
H30A H 0.0176 0.6020 0.1598 0.051 Uiso 1 1 calc R U . . .
H30B H -0.0512 0.5802 0.2097 0.051 Uiso 1 1 calc R U . . .
H30C H 0.0048 0.4735 0.1963 0.051 Uiso 1 1 calc R U . . .
B1A B 0.1556(4) 0.2855(4) 0.2646(5) 0.0566(18) Uani 0.831(3) 1 d D . P A 1
F1A F 0.1818(3) 0.3677(3) 0.3282(2) 0.0921(12) Uani 0.831(3) 1 d D . P A 1
F2A F 0.1947(2) 0.3036(2) 0.1992(2) 0.0895(11) Uani 0.831(3) 1 d D . P A 1
F3A F 0.1709(2) 0.1714(2) 0.2963(2) 0.0686(11) Uani 0.831(3) 1 d D . P A 1
F4A F 0.07589(16) 0.2980(3) 0.2321(3) 0.0893(10) Uani 0.831(3) 1 d D . P A 1
B1B B 0.1526(11) 0.2935(14) 0.2641(12) 0.037(7) Uiso 0.100(3) 1 d D U P B 2
F1B F 0.1445(12) 0.3344(16) 0.1812(9) 0.049(4) Uiso 0.100(3) 1 d D U P B 2
F2B F 0.0835(9) 0.3145(16) 0.2893(13) 0.048(4) Uiso 0.100(3) 1 d D U P B 2
F3B F 0.1641(13) 0.1725(13) 0.2703(12) 0.019(3) Uiso 0.100(3) 1 d D U P B 2
F4B F 0.2123(9) 0.3528(17) 0.3196(11) 0.036(4) Uiso 0.100(3) 1 d D U P B 2
B1C B 0.1480(13) 0.2784(18) 0.2647(15) 0.070(9) Uiso 0.068(3) 1 d D U P C 3
F1C F 0.2241(13) 0.304(2) 0.263(2) 0.062(7) Uiso 0.068(3) 1 d D U P C 3
F2C F 0.1000(17) 0.348(2) 0.2035(18) 0.070(7) Uiso 0.068(3) 1 d D U P C 3
F3C F 0.1324(17) 0.1613(18) 0.2417(19) 0.065(7) Uiso 0.068(3) 1 d D U P C 3
F4C F 0.1344(18) 0.302(3) 0.3455(15) 0.075(7) Uiso 0.068(3) 1 d D U P C 3

loop_
_atom_site_aniso_label
_atom_site_aniso_U_11
_atom_site_aniso_U_22
_atom_site_aniso_U_33
_atom_site_aniso_U_23
_atom_site_aniso_U_13
_atom_site_aniso_U_12
Au1 0.02230(4) 0.02544(4) 0.01786(4) -0.00248(4) -0.00345(3) -0.00263(4)
P1 0.0189(2) 0.0175(2) 0.0142(2) -0.0018(2) 0.00009(17) -0.0014(2)
N1 0.0229(9) 0.0290(10) 0.0179(8) -0.0053(7) 0.0020(7) 0.0028(7)
N2 0.0257(9) 0.0182(8) 0.0174(8) 0.0011(7) 0.0000(7) -0.0025(7)
N3 0.0265(9) 0.0344(12) 0.0245(9) -0.0027(8) -0.0028(8) -0.0051(8)
C1 0.0235(10) 0.0158(9) 0.0122(8) 0.0003(7) 0.0004(7) -0.0012(8)
C2 0.0249(10) 0.0187(9) 0.0159(9) 0.0012(8) 0.0016(8) -0.0005(8)
C3 0.0311(12) 0.0226(11) 0.0244(11) -0.0039(9) 0.0066(9) 0.0023(9)
C4 0.0373(13) 0.0200(11) 0.0248(11) -0.0067(9) 0.0031(10) -0.0025(9)
C5 0.0283(11) 0.0200(10) 0.0258(11) -0.0023(9) 0.0014(9) -0.0053(9)
C6 0.0233(10) 0.0171(9) 0.0155(9) 0.0014(7) -0.0011(8) -0.0001(7)
C7 0.0229(10) 0.0220(10) 0.0216(10) -0.0031(8) 0.0033(8) 0.0002(8)
C8 0.0246(11) 0.0295(11) 0.0249(11) 0.0010(9) 0.0037(9) 0.0013(9)
C9 0.0266(12) 0.0449(15) 0.0263(12) -0.0009(11) -0.0005(10) 0.0024(11)
C10 0.0282(12) 0.0462(16) 0.0402(15) -0.0072(12) 0.0031(11) -0.0079(11)
C11 0.0323(13) 0.0390(14) 0.0395(14) -0.0021(12) 0.0112(11) -0.0108(11)
C12 0.0277(11) 0.0275(12) 0.0266(11) -0.0024(9) 0.0087(9) -0.0013(9)
C13 0.0361(14) 0.0402(15) 0.0321(13) 0.0135(11) -0.0001(11) 0.0018(11)
C14 0.0352(16) 0.080(2) 0.062(2) -0.0044(19) -0.0045(15) -0.0224(16)
C15 0.0371(13) 0.0315(13) 0.0313(12) 0.0048(10) 0.0121(11) -0.0025(10)
C16 0.0219(10) 0.0172(10) 0.0197(10) -0.0022(8) -0.0003(8) -0.0039(8)
C17 0.0267(11) 0.0179(10) 0.0204(10) -0.0032(8) -0.0004(8) -0.0027(8)
C18 0.0232(10) 0.0220(11) 0.0306(12) -0.0040(9) -0.0017(9) -0.0012(9)
C19 0.0306(12) 0.0274(12) 0.0357(13) -0.0077(10) 0.0105(10) -0.0046(10)
C20 0.0350(13) 0.0335(12) 0.0233(11) -0.0029(10) 0.0082(10) -0.0084(10)
C21 0.0273(11) 0.0245(11) 0.0199(10) -0.0002(8) -0.0007(8) -0.0061(8)
C22 0.0314(12) 0.0287(12) 0.0223(11) 0.0012(9) -0.0030(9) 0.0013(10)
C23 0.0365(15) 0.0524(18) 0.0533(18) -0.0067(14) 0.0202(13) 0.0010(13)
C24 0.0325(12) 0.0389(14) 0.0221(10) 0.0086(10) -0.0021(9) -0.0056(11)
C25 0.0260(11) 0.0276(12) 0.0279(11) -0.0044(9) 0.0032(9) 0.0050(9)
C26 0.0352(13) 0.0407(14) 0.0212(11) -0.0045(10) 0.0089(10) 0.0026(11)
C27 0.0413(14) 0.0201(11) 0.0376(14) 0.0009(10) 0.0030(11) -0.0077(10)
C28 0.0318(12) 0.0296(12) 0.0195(10) 0.0048(9) -0.0012(9) -0.0001(10)
C29 0.0237(11) 0.0264(11) 0.0280(11) -0.0020(9) 0.0024(9) -0.0023(9)
C30 0.0303(12) 0.0401(14) 0.0255(12) -0.0017(10) -0.0072(10) -0.0075(11)
B1A 0.060(3) 0.031(2) 0.087(4) -0.003(2) 0.034(3) 0.007(2)
F1A 0.151(3) 0.0470(16) 0.084(2) -0.0158(14) 0.038(2) 0.008(2)
F2A 0.123(3) 0.0494(16) 0.122(3) -0.0300(17) 0.083(2) -0.0290(17)
F3A 0.0631(18) 0.0412(14) 0.091(3) 0.0099(16) -0.005(2) 0.0017(11)
F4A 0.0653(18) 0.086(2) 0.115(3) 0.037(2) 0.0164(18) 0.0272(16)

loop_
_atom_type_symbol
_atom_type_description
_atom_type_scat_dispersion_real
_atom_type_scat_dispersion_imag
_atom_type_scat_source
C C 0.0033 0.0016 'International Tables Vol C Tables 4.2.6.8 and 6.1.1.4'
H H 0.0000 0.0000 'International Tables Vol C Tables 4.2.6.8 and 6.1.1.4'
Au Au -2.0133 8.8022 'International Tables Vol C Tables 4.2.6.8 and 6.1.1.4'
B B 0.0013 0.0007 'International Tables Vol C Tables 4.2.6.8 and 6.1.1.4'
F F 0.0171 0.0103 'International Tables Vol C Tables 4.2.6.8 and 6.1.1.4'
N N 0.0061 0.0033 'International Tables Vol C Tables 4.2.6.8 and 6.1.1.4'
P P 0.1023 0.0942 'International Tables Vol C Tables 4.2.6.8 and 6.1.1.4'

loop_
_geom_angle_atom_site_label_1
_geom_angle_atom_site_label_2
_geom_angle_atom_site_label_3
_geom_angle
_geom_angle_site_symmetry_1
_geom_angle_site_symmetry_3
_geom_angle_publ_flag
N3 Au1 P1 174.33(6) . . ?
N2 P1 N1 108.69(10) . . ?
N2 P1 C1 101.34(9) . . ?
N1 P1 C1 113.57(10) . . ?
N2 P1 Au1 112.19(7) . . ?
N1 P1 Au1 107.00(7) . . ?
C1 P1 Au1 114.00(7) . . ?
C26 N1 C25 112.75(18) . . ?
C26 N1 P1 123.72(15) . . ?
C25 N1 P1 122.20(15) . . ?
C28 N2 C27 112.48(18) . . ?
C28 N2 P1 125.49(15) . . ?
C27 N2 P1 117.44(15) . . ?
C29 N3 Au1 169.5(2) . . ?
C6 C1 C2 119.17(18) . . ?
C6 C1 P1 124.73(16) . . ?
C2 C1 P1 116.09(15) . . ?
C3 C2 C1 119.6(2) . . ?
C3 C2 C7 115.93(19) . . ?
C1 C2 C7 124.00(19) . . ?
C4 C3 C2 121.1(2) . . ?
C4 C3 H3 119.4 . . ?
C2 C3 H3 119.4 . . ?
C5 C4 C3 119.3(2) . . ?
C5 C4 H4 120.3 . . ?
C3 C4 H4 120.3 . . ?
C4 C5 C6 122.1(2) . . ?
C4 C5 H5 119.0 . . ?
C6 C5 H5 119.0 . . ?
C5 C6 C1 118.5(2) . . ?
C5 C6 C16 114.28(18) . . ?
C1 C6 C16 127.02(18) . . ?
C12 C7 C8 119.6(2) . . ?
C12 C7 C2 123.39(19) . . ?
C8 C7 C2 116.83(19) . . ?
C9 C8 C7 119.0(2) . . ?
C9 C8 C13 119.8(2) . . ?
C7 C8 C13 121.2(2) . . ?
C10 C9 C8 122.0(2) . . ?
C10 C9 H9 119.0 . . ?
C8 C9 H9 119.0 . . ?
C9 C10 C11 118.0(2) . . ?
C9 C10 C14 121.2(3) . . ?
C11 C10 C14 120.8(3) . . ?
C10 C11 C12 122.4(2) . . ?
C10 C11 H11 118.8 . . ?
C12 C11 H11 118.8 . . ?
C11 C12 C7 118.8(2) . . ?
C11 C12 C15 118.3(2) . . ?
C7 C12 C15 122.9(2) . . ?
C8 C13 H13A 109.5 . . ?
C8 C13 H13B 109.5 . . ?
H13A C13 H13B 109.5 . . ?
C8 C13 H13C 109.5 . . ?
H13A C13 H13C 109.5 . . ?
H13B C13 H13C 109.5 . . ?
C10 C14 H14A 109.5 . . ?
C10 C14 H14B 109.5 . . ?
H14A C14 H14B 109.5 . . ?
C10 C14 H14C 109.5 . . ?
H14A C14 H14C 109.5 . . ?
H14B C14 H14C 109.5 . . ?
C12 C15 H15A 109.5 . . ?
C12 C15 H15B 109.5 . . ?
H15A C15 H15B 109.5 . . ?
C12 C15 H15C 109.5 . . ?
H15A C15 H15C 109.5 . . ?
H15B C15 H15C 109.5 . . ?
C21 C16 C17 119.3(2) . . ?
C21 C16 C6 119.03(19) . . ?
C17 C16 C6 120.98(19) . . ?
C18 C17 C16 119.8(2) . . ?
C18 C17 C22 119.0(2) . . ?
C16 C17 C22 121.2(2) . . ?
C19 C18 C17 121.5(2) . . ?
C19 C18 H18 119.3 . . ?
C17 C18 H18 119.3 . . ?
C20 C19 C18 118.1(2) . . ?
C20 C19 C23 121.3(2) . . ?
C18 C19 C23 120.6(2) . . ?
C19 C20 C21 122.4(2) . . ?
C19 C20 H20 118.8 . . ?
C21 C20 H20 118.8 . . ?
C20 C21 C16 118.9(2) . . ?
C20 C21 C24 119.8(2) . . ?
C16 C21 C24 121.3(2) . . ?
C17 C22 H22A 109.5 . . ?
C17 C22 H22B 109.5 . . ?
H22A C22 H22B 109.5 . . ?
C17 C22 H22C 109.5 . . ?
H22A C22 H22C 109.5 . . ?
H22B C22 H22C 109.5 . . ?
C19 C23 H23A 109.5 . . ?
C19 C23 H23B 109.5 . . ?
H23A C23 H23B 109.5 . . ?
C19 C23 H23C 109.5 . . ?
H23A C23 H23C 109.5 . . ?
H23B C23 H23C 109.5 . . ?
C21 C24 H24A 109.5 . . ?
C21 C24 H24B 109.5 . . ?
H24A C24 H24B 109.5 . . ?
C21 C24 H24C 109.5 . . ?
H24A C24 H24C 109.5 . . ?
H24B C24 H24C 109.5 . . ?
N1 C25 H25A 109.5 . . ?
N1 C25 H25B 109.5 . . ?
H25A C25 H25B 109.5 . . ?
N1 C25 H25C 109.5 . . ?
H25A C25 H25C 109.5 . . ?
H25B C25 H25C 109.5 . . ?
N1 C26 H26A 109.5 . . ?
N1 C26 H26B 109.5 . . ?
H26A C26 H26B 109.5 . . ?
N1 C26 H26C 109.5 . . ?
H26A C26 H26C 109.5 . . ?
H26B C26 H26C 109.5 . . ?
N2 C27 H27A 109.5 . . ?
N2 C27 H27B 109.5 . . ?
H27A C27 H27B 109.5 . . ?
N2 C27 H27C 109.5 . . ?
H27A C27 H27C 109.5 . . ?
H27B C27 H27C 109.5 . . ?
N2 C28 H28A 109.5 . . ?
N2 C28 H28B 109.5 . . ?
H28A C28 H28B 109.5 . . ?
N2 C28 H28C 109.5 . . ?
H28A C28 H28C 109.5 . . ?
H28B C28 H28C 109.5 . . ?
N3 C29 C30 178.5(3) . . ?
C29 C30 H30A 109.5 . . ?
C29 C30 H30B 109.5 . . ?
H30A C30 H30B 109.5 . . ?
C29 C30 H30C 109.5 . . ?
H30A C30 H30C 109.5 . . ?
H30B C30 H30C 109.5 . . ?
F1A B1A F2A 108.0(4) . . ?
F1A B1A F4A 110.2(4) . . ?
F2A B1A F4A 109.6(6) . . ?
F1A B1A F3A 111.2(5) . . ?
F2A B1A F3A 108.7(4) . . ?
F4A B1A F3A 109.1(4) . . ?
F1B B1B F2B 108.1(12) . . ?
F1B B1B F4B 110.1(12) . . ?
F2B B1B F4B 108.7(13) . . ?
F1B B1B F3B 112.6(14) . . ?
F2B B1B F3B 105.9(13) . . ?
F4B B1B F3B 111.1(13) . . ?
F1C B1C F2C 108.1(13) . . ?
F1C B1C F4C 110.2(14) . . ?
F2C B1C F4C 109.5(14) . . ?
F1C B1C F3C 109.5(14) . . ?
F2C B1C F3C 108.1(14) . . ?
F4C B1C F3C 111.4(14) . . ?

loop_
_geom_bond_atom_site_label_1
_geom_bond_atom_site_label_2
_geom_bond_distance
_geom_bond_site_symmetry_2
_geom_bond_publ_flag
Au1 N3 2.0431(18) . ?
Au1 P1 2.2376(5) . ?
P1 N2 1.6559(18) . ?
P1 N1 1.6588(19) . ?
P1 C1 1.837(2) . ?
N1 C26 1.453(3) . ?
N1 C25 1.453(3) . ?
N2 C28 1.454(3) . ?
N2 C27 1.459(3) . ?
N3 C29 1.129(3) . ?
C1 C6 1.408(3) . ?
C1 C2 1.419(3) . ?
C2 C3 1.390(3) . ?
C2 C7 1.505(3) . ?
C3 C4 1.379(3) . ?
C3 H3 0.9500 . ?
C4 C5 1.376(3) . ?
C4 H4 0.9500 . ?
C5 C6 1.400(3) . ?
C5 H5 0.9500 . ?
C6 C16 1.501(3) . ?
C7 C12 1.398(3) . ?
C7 C8 1.412(3) . ?
C8 C9 1.392(3) . ?
C8 C13 1.508(3) . ?
C9 C10 1.381(4) . ?
C9 H9 0.9500 . ?
C10 C11 1.384(4) . ?
C10 C14 1.508(4) . ?
C11 C12 1.392(3) . ?
C11 H11 0.9500 . ?
C12 C15 1.501(3) . ?
C13 H13A 0.9800 . ?
C13 H13B 0.9800 . ?
C13 H13C 0.9800 . ?
C14 H14A 0.9800 . ?
C14 H14B 0.9800 . ?
C14 H14C 0.9800 . ?
C15 H15A 0.9800 . ?
C15 H15B 0.9800 . ?
C15 H15C 0.9800 . ?
C16 C21 1.402(3) . ?
C16 C17 1.404(3) . ?
C17 C18 1.391(3) . ?
C17 C22 1.515(3) . ?
C18 C19 1.388(3) . ?
C18 H18 0.9500 . ?
C19 C20 1.380(3) . ?
C19 C23 1.513(3) . ?
C20 C21 1.396(3) . ?
C20 H20 0.9500 . ?
C21 C24 1.504(3) . ?
C22 H22A 0.9800 . ?
C22 H22B 0.9800 . ?
C22 H22C 0.9800 . ?
C23 H23A 0.9800 . ?
C23 H23B 0.9800 . ?
C23 H23C 0.9800 . ?
C24 H24A 0.9800 . ?
C24 H24B 0.9800 . ?
C24 H24C 0.9800 . ?
C25 H25A 0.9800 . ?
C25 H25B 0.9800 . ?
C25 H25C 0.9800 . ?
C26 H26A 0.9800 . ?
C26 H26B 0.9800 . ?
C26 H26C 0.9800 . ?
C27 H27A 0.9800 . ?
C27 H27B 0.9800 . ?
C27 H27C 0.9800 . ?
C28 H28A 0.9800 . ?
C28 H28B 0.9800 . ?
C28 H28C 0.9800 . ?
C29 C30 1.448(3) . ?
C30 H30A 0.9800 . ?
C30 H30B 0.9800 . ?
C30 H30C 0.9800 . ?
B1A F1A 1.372(7) . ?
B1A F2A 1.379(7) . ?
B1A F4A 1.382(7) . ?
B1A F3A 1.390(5) . ?
B1B F1B 1.368(12) . ?
B1B F2B 1.376(12) . ?
B1B F4B 1.379(12) . ?
B1B F3B 1.386(10) . ?
B1C F1C 1.369(12) . ?
B1C F2C 1.376(12) . ?
B1C F4C 1.379(12) . ?
B1C F3C 1.387(10) . ?

loop_
_geom_torsion_atom_site_label_1
_geom_torsion_atom_site_label_2
_geom_torsion_atom_site_label_3
_geom_torsion_atom_site_label_4
_geom_torsion
_geom_torsion_site_symmetry_1
_geom_torsion_site_symmetry_2
_geom_torsion_site_symmetry_3
_geom_torsion_site_symmetry_4
_geom_torsion_publ_flag
N2 P1 N1 C26 134.06(19) . . . . ?
C1 P1 N1 C26 -113.97(19) . . . . ?
Au1 P1 N1 C26 12.7(2) . . . . ?
N2 P1 N1 C25 -31.8(2) . . . . ?
C1 P1 N1 C25 80.16(19) . . . . ?
Au1 P1 N1 C25 -153.16(16) . . . . ?
N1 P1 N2 C28 82.6(2) . . . . ?
C1 P1 N2 C28 -37.2(2) . . . . ?
Au1 P1 N2 C28 -159.24(16) . . . . ?
N1 P1 N2 C27 -71.43(18) . . . . ?
C1 P1 N2 C27 168.68(17) . . . . ?
Au1 P1 N2 C27 46.68(18) . . . . ?
N2 P1 C1 C6 105.54(18) . . . . ?
N1 P1 C1 C6 -10.8(2) . . . . ?
Au1 P1 C1 C6 -133.73(15) . . . . ?
N2 P1 C1 C2 -73.56(16) . . . . ?
N1 P1 C1 C2 170.08(15) . . . . ?
Au1 P1 C1 C2 47.17(16) . . . . ?
C6 C1 C2 C3 -5.4(3) . . . . ?
P1 C1 C2 C3 173.77(16) . . . . ?
C6 C1 C2 C7 166.31(19) . . . . ?
P1 C1 C2 C7 -14.5(3) . . . . ?
C1 C2 C3 C4 1.8(3) . . . . ?
C7 C2 C3 C4 -170.5(2) . . . . ?
C2 C3 C4 C5 2.0(4) . . . . ?
C3 C4 C5 C6 -2.3(4) . . . . ?
C4 C5 C6 C1 -1.3(3) . . . . ?
C4 C5 C6 C16 173.9(2) . . . . ?
C2 C1 C6 C5 5.1(3) . . . . ?
P1 C1 C6 C5 -174.00(16) . . . . ?
C2 C1 C6 C16 -169.49(19) . . . . ?
P1 C1 C6 C16 11.4(3) . . . . ?
C3 C2 C7 C12 -92.3(3) . . . . ?
C1 C2 C7 C12 95.8(3) . . . . ?
C3 C2 C7 C8 83.3(3) . . . . ?
C1 C2 C7 C8 -88.7(3) . . . . ?
C12 C7 C8 C9 -4.1(3) . . . . ?
C2 C7 C8 C9 -179.9(2) . . . . ?
C12 C7 C8 C13 174.6(2) . . . . ?
C2 C7 C8 C13 -1.2(3) . . . . ?
C7 C8 C9 C10 -0.1(4) . . . . ?
C13 C8 C9 C10 -178.8(3) . . . . ?
C8 C9 C10 C11 3.4(4) . . . . ?
C8 C9 C10 C14 -178.4(3) . . . . ?
C9 C10 C11 C12 -2.5(4) . . . . ?
C14 C10 C11 C12 179.2(3) . . . . ?
C10 C11 C12 C7 -1.6(4) . . . . ?
C10 C11 C12 C15 176.0(2) . . . . ?
C8 C7 C12 C11 5.0(3) . . . . ?
C2 C7 C12 C11 -179.6(2) . . . . ?
C8 C7 C12 C15 -172.5(2) . . . . ?
C2 C7 C12 C15 2.9(3) . . . . ?
C5 C6 C16 C21 -101.7(2) . . . . ?
C1 C6 C16 C21 73.0(3) . . . . ?
C5 C6 C16 C17 68.7(3) . . . . ?
C1 C6 C16 C17 -116.5(2) . . . . ?
C21 C16 C17 C18 -1.4(3) . . . . ?
C6 C16 C17 C18 -171.82(19) . . . . ?
C21 C16 C17 C22 178.6(2) . . . . ?
C6 C16 C17 C22 8.2(3) . . . . ?
C16 C17 C18 C19 -0.5(3) . . . . ?
C22 C17 C18 C19 179.5(2) . . . . ?
C17 C18 C19 C20 0.9(3) . . . . ?
C17 C18 C19 C23 179.6(2) . . . . ?
C18 C19 C20 C21 0.5(4) . . . . ?
C23 C19 C20 C21 -178.1(2) . . . . ?
C19 C20 C21 C16 -2.3(4) . . . . ?
C19 C20 C21 C24 175.6(2) . . . . ?
C17 C16 C21 C20 2.8(3) . . . . ?
C6 C16 C21 C20 173.4(2) . . . . ?
C17 C16 C21 C24 -175.1(2) . . . . ?
C6 C16 C21 C24 -4.5(3) . . . . ?
